data_2104002
loop_
_publ_author_name
'Blockhuys, Frank'
'Vande Velde, Christophe M. L.'
'Maes, Stefan T.'
'Peten, Carl'
'Geise, Herman J.'
'Van Alsenoy, Christian'
'Lenstra, Albert T. H.'

_publ_section_title
;
 Molecular and crystal properties of
 <i>E</i>-1,2-bis(3-methoxy-2-thienyl)ethene: static disorder in the
 crystal
;
_journal_issue 6
_journal_name_full 'Acta Crystallographica Section B'
_journal_page_first 770
_journal_page_last 778
_journal_paper_doi 10.1107/S0108768103021013
_journal_volume 59
_journal_year 2003
_chemical_formula_moiety 'C12 H12 O2 S2'
_chemical_formula_sum 'C12 H12 O2 S2'
_chemical_formula_weight 252.34
_chemical_melting_point 395.1(10)
_chemical_name_common BMTE
_chemical_name_systematic
;
E-1,2-bis(3-methoxy-2-thienyl)ethene
;
_space_group_IT_number 61
_symmetry_cell_setting orthorhombic
_symmetry_space_group_name_Hall '-P 2ac 2ab'
_symmetry_space_group_name_H-M 'P b c a'
_atom_sites_solution_hydrogens geom
_atom_sites_solution_primary direct
_atom_sites_solution_secondary difmap
_audit_creation_method SHELXL-97
_cell_angle_alpha 90.000(2)
_cell_angle_beta 90.000(2)
_cell_angle_gamma 90.000(2)
_cell_formula_units_Z 4
_cell_length_a 7.765(2)
_cell_length_b 11.590(2)
_cell_length_c 13.172(2)
_cell_measurement_reflns_used 25
_cell_measurement_temperature 93(2)
_cell_measurement_theta_max 21
_cell_measurement_theta_min 11
_cell_volume 1185.4(4)
_computing_cell_refinement 'CAD4 Express (Enraf Nonius, 1994)'
_computing_data_collection 'CAD4 Express (Enraf Nonius, 1994)'
_computing_data_reduction 'XCAD4 (Harms & Wocadlo, 1995)'
_computing_molecular_graphics 'PLATON (Spek, 2003)'
_computing_structure_refinement 'SHELXL-97 (Sheldrick, 1997)'
_computing_structure_solution 'MolEN (Fair, 1990)'
_diffrn_ambient_temperature 93(2)
_diffrn_measured_fraction_theta_full 0.453
_diffrn_measured_fraction_theta_max 0.453
_diffrn_measurement_device_type 'Enraf-Nonius CAD4'
_diffrn_measurement_method 'non-profiled \w/2\q scans'
_diffrn_radiation_monochromator graphite
_diffrn_radiation_source 'fine-focus sealed tube'
_diffrn_radiation_type MoK\a
_diffrn_radiation_wavelength 0.71073
_diffrn_reflns_av_R_equivalents 0.0144
_diffrn_reflns_av_sigmaI/netI 0.0156
_diffrn_reflns_limit_h_max 20
_diffrn_reflns_limit_h_min 0
_diffrn_reflns_limit_k_max 29
_diffrn_reflns_limit_k_min 0
_diffrn_reflns_limit_l_max 32
_diffrn_reflns_limit_l_min 0
_diffrn_reflns_number 19748
_diffrn_reflns_theta_full 66.84
_diffrn_reflns_theta_max 66.84
_diffrn_reflns_theta_min 3.09
_diffrn_standards_decay_% 6
_diffrn_standards_interval_time 120
_diffrn_standards_number 3
_exptl_absorpt_coefficient_mu 0.430
_exptl_absorpt_correction_type none
_exptl_crystal_colour red-brown
_exptl_crystal_density_diffrn 1.414
_exptl_crystal_density_method 'not measured'
_exptl_crystal_description octahedral
_exptl_crystal_F_000 528
_exptl_crystal_size_max 0.3
_exptl_crystal_size_mid 0.3
_exptl_crystal_size_min 0.3
_refine_diff_density_max 0.455
_refine_ls_extinction_method none
_refine_ls_goodness_of_fit_ref 1.043
_refine_ls_hydrogen_treatment mixed
_refine_ls_matrix_type full
_refine_ls_number_parameters 123
_refine_ls_number_reflns 4866
_refine_ls_number_restraints 21
_refine_ls_restrained_S_all 1.429
_refine_ls_R_factor_all 0.0829
_refine_ls_R_factor_gt 0.0424
_refine_ls_shift/su_max 0.031
_refine_ls_shift/su_mean 0.003
_refine_ls_structure_factor_coef Fsqd
_refine_ls_weighting_details 'calc w=1/[\s^2^(Fo^2^)+(0.0537P)^2^+0.2644P] where P=(Fo^2^+2Fc^2^)/3'
_refine_ls_weighting_scheme calc
_refine_ls_wR_factor_gt 0.1087
_refine_ls_wR_factor_ref 0.1278
_reflns_number_gt 3025
_reflns_number_total 4866
_reflns_threshold_expression >2sigma(I)
_cod_data_source_file bm5001.cif
_cod_data_source_block bith93dis
_cod_depositor_comments
;
The following automatic conversions were performed:

'_chemical_melting_point' value '121-123\%C' was changed to
'395.1(10)' - it was converted from degrees Celsius(C) to Kelvins(K),
the average value was taken and precision was estimated.

Automatic conversion script
Id: cif_fix_values 1646 2011-03-28 12:23:43Z adriana 
;
_cod_original_sg_symbol_H-M Pbca
_cod_database_code 2104002

loop_
_symmetry_equiv_pos_as_xyz
'x, y, z'
'-x+1/2, -y, z+1/2'
'-x, y+1/2, -z+1/2'
'x+1/2, -y+1/2, -z'
'-x, -y, -z'
'x-1/2, y, -z-1/2'
'x, -y-1/2, z-1/2'
'-x-1/2, y-1/2, z'

loop_
_atom_site_label
_atom_site_fract_x
_atom_site_fract_y
_atom_site_fract_z
_atom_site_U_iso_or_equiv
_atom_site_adp_type
_atom_site_calc_flag
_atom_site_refinement_flags
_atom_site_occupancy
_atom_site_disorder_assembly
_atom_site_disorder_group
_atom_site_type_symbol
S1 0.66959(5) 0.21916(3) 0.44440(2) 0.02140(8) Uani d PD 0.9706(14) A 1 S
C5 0.7297(2) 0.27224(12) 0.32774(12) 0.0225(3) Uani d PD 0.9706(14) A 1 C
C4 0.69081(18) 0.19792(10) 0.25091(10) 0.01855(19) Uani d PD 0.9706(14) A 1 C
C3 0.61074(14) 0.09559(9) 0.28779(8) 0.01544(15) Uani d PD 0.9706(14) A 1 C
C2 0.58864(13) 0.09329(9) 0.39184(8) 0.01505(15) Uani d PD 0.9706(14) A 1 C
C6 0.50995(14) 0.00143(9) 0.44921(8) 0.01585(16) Uani d PD 0.9706(14) . 1 C
O8 0.55772(13) 0.00367(7) 0.23198(7) 0.02237(17) Uani d PD 0.9706(14) A 1 O
C9 0.55712(16) 0.01913(11) 0.12434(10) 0.0218(2) Uani d PD 0.9706(14) A 1 C
H1C5 0.786(3) 0.3462(17) 0.3196(16) 0.034(5) Uiso d P 0.9706(14) A 1 H
H1C4 0.712(2) 0.2147(15) 0.1820(15) 0.022(4) Uiso d P 0.9706(14) A 1 H
H1C6 0.466(2) -0.0627(16) 0.4098(16) 0.025(4) Uiso d P 0.9706(14) A 1 H
H1C9 0.672(2) 0.0381(17) 0.0991(18) 0.031(5) Uiso d P 0.9706(14) A 1 H
H2C9 0.475(3) 0.0812(18) 0.1063(17) 0.037(5) Uiso d P 0.9706(14) A 1 H
H3C9 0.516(3) -0.0537(19) 0.0972(19) 0.040(5) Uiso d P 0.9706(14) A 1 H
S21 0.7039(18) 0.2502(12) 0.4513(9) 0.02140(8) Uani d PD 0.0294(14) A 2 S
C25 0.758(10) 0.262(5) 0.325(2) 0.0225(3) Uani d PD 0.0294(14) A 2 C
H25 0.8238 0.3225 0.2999 0.027 Uiso calc PR 0.0294(14) A 2 H
C24 0.698(6) 0.177(3) 0.263(2) 0.01855(19) Uani d PD 0.0294(14) A 2 C
H24 0.7166 0.1710 0.1937 0.022 Uiso calc PR 0.0294(14) A 2 H
C23 0.599(5) 0.096(2) 0.3248(19) 0.01544(15) Uani d PD 0.0294(14) A 2 C
C22 0.599(4) 0.123(2) 0.4243(19) 0.01505(15) Uani d PD 0.0294(14) A 2 C
C26 0.512(3) 0.035(3) 0.4902(19) 0.01585(16) Uani d PD 0.0294(14) . 2 C
H26 0.4466 0.0804 0.5343 0.019 Uiso calc PR 0.0294(14) A 2 H
O28 0.528(4) 0.006(2) 0.273(2) 0.02237(17) Uani d PD 0.0294(14) A 2 O
C29 0.552(6) 0.008(4) 0.167(2) 0.0218(2) Uani d PD 0.0294(14) A 2 C
H29A 0.5079 -0.0623 0.1379 0.033 Uiso calc PR 0.0294(14) A 2 H
H29B 0.6731 0.0138 0.1519 0.033 Uiso calc PR 0.0294(14) A 2 H
H29C 0.4928 0.0726 0.1382 0.033 Uiso calc PR 0.0294(14) A 2 H

loop_
_atom_site_aniso_label
_atom_site_aniso_U_11
_atom_site_aniso_U_22
_atom_site_aniso_U_33
_atom_site_aniso_U_12
_atom_site_aniso_U_13
_atom_site_aniso_U_23
S1 0.02786(18) 0.01620(12) 0.02014(14) -0.00277(11) 0.00293(10) -0.00335(10)
C5 0.0248(8) 0.0168(5) 0.0258(5) -0.0029(5) 0.0020(5) 0.0019(4)
C4 0.0199(4) 0.0162(4) 0.0196(4) -0.0010(4) 0.0006(4) 0.0049(4)
C3 0.0166(4) 0.0143(3) 0.0154(3) 0.0002(3) -0.0011(3) 0.0026(3)
C2 0.0158(4) 0.0136(3) 0.0158(3) 0.0007(3) 0.0008(3) 0.0004(3)
C6 0.0161(4) 0.0154(3) 0.0160(4) 0.0007(3) 0.0010(3) 0.0006(3)
O8 0.0351(5) 0.0172(3) 0.0149(3) -0.0062(3) -0.0039(3) 0.0019(3)
C9 0.0239(5) 0.0264(5) 0.0151(4) -0.0025(4) 0.0008(4) -0.0003(4)
S21 0.02786(18) 0.01620(12) 0.02014(14) -0.00277(11) 0.00293(10) -0.00335(10)
C25 0.0248(8) 0.0168(5) 0.0258(5) -0.0029(5) 0.0020(5) 0.0019(4)
C24 0.0199(4) 0.0162(4) 0.0196(4) -0.0010(4) 0.0006(4) 0.0049(4)
C23 0.0166(4) 0.0143(3) 0.0154(3) 0.0002(3) -0.0011(3) 0.0026(3)
C22 0.0158(4) 0.0136(3) 0.0158(3) 0.0007(3) 0.0008(3) 0.0004(3)
C26 0.0161(4) 0.0154(3) 0.0160(4) 0.0007(3) 0.0010(3) 0.0006(3)
O28 0.0351(5) 0.0172(3) 0.0149(3) -0.0062(3) -0.0039(3) 0.0019(3)
C29 0.0239(5) 0.0264(5) 0.0151(4) -0.0025(4) 0.0008(4) -0.0003(4)

loop_
_atom_type_symbol
_atom_type_description
_atom_type_scat_dispersion_real
_atom_type_scat_dispersion_imag
_atom_type_scat_source
C C 0.0033 0.0016 'International Tables Vol C Tables 4.2.6.8 and 6.1.1.4'
H H 0.0000 0.0000 'International Tables Vol C Tables 4.2.6.8 and 6.1.1.4'
O O 0.0106 0.0060 'International Tables Vol C Tables 4.2.6.8 and 6.1.1.4'
S S 0.1246 0.1234 'International Tables Vol C Tables 4.2.6.8 and 6.1.1.4'

loop_
_geom_angle_atom_site_label_1
_geom_angle_atom_site_label_2
_geom_angle_atom_site_label_3
_geom_angle_site_symmetry_1
_geom_angle
C5 S1 C2 . 92.45(6)
C4 C5 S1 . 112.16(10)
C5 C4 C3 . 111.70(11)
O8 C3 C2 . 118.96(9)
O8 C3 C4 . 126.92(10)
C2 C3 C4 . 114.12(10)
C3 C2 C6 . 125.94(10)
C3 C2 S1 . 109.57(7)
C6 C2 S1 . 124.48(8)
C6 C6 C2 5_656 125.97(13)
C3 O8 C9 . 116.08(9)
C22 S21 C25 . 88.9(14)
C24 C25 S21 . 116(2)
C25 C24 C23 . 108(2)
C22 C23 O28 . 132(2)
C22 C23 C24 . 113.2(19)
O28 C23 C24 . 115(2)
C23 C22 C26 . 114(2)
C23 C22 S21 . 113.4(16)
C26 C22 S21 . 132.4(19)
C26 C26 C22 5_656 154(6)
C23 O28 C29 . 116(2)

loop_
_geom_bond_atom_site_label_1
_geom_bond_atom_site_label_2
_geom_bond_site_symmetry_2
_geom_bond_distance
S1 C5 . 1.7199(15)
S1 C2 . 1.7328(11)
C5 C4 . 1.3628(18)
C4 C3 . 1.4245(15)
C3 O8 . 1.3583(13)
C3 C2 . 1.3815(15)
C2 C6 . 1.4414(14)
C6 C6 5_656 1.347(2)
O8 C9 . 1.4291(14)
S21 C22 . 1.72(2)
S21 C25 . 1.73(2)
C25 C24 . 1.36(2)
C24 C23 . 1.46(2)
C23 C22 . 1.35(2)
C23 O28 . 1.36(2)
C22 C26 . 1.50(2)
C26 C26 5_656 0.88(5)
O28 C29 . 1.41(2)
